data_4515006
loop_
_publ_author_name
'Li, Yuan-Yuan'
'Wang, Fu-Rong'
'Li, Zi-Yan'
'Yan, Zhen-Ning'
'Niu, Yun-Yin'

_publ_section_title
;
 Assembly and Adsorption Properties of Seven Supramolecular Compounds with
 Heteromacrocycle Imidazolium.
;
_journal_issue 5
_journal_name_full 'ACS omega'
_journal_page_first 8926
_journal_page_last 8934
_journal_paper_doi 10.1021/acsomega.9b00669
_journal_volume 4
_journal_year 2019
_chemical_formula_moiety 'Bi2 I10, C36 H44 N8'
_chemical_formula_sum 'C36 H44 Bi2 I10 N8'
_chemical_formula_weight 2275.75
_space_group_crystal_system monoclinic
_space_group_IT_number 14
_space_group_name_Hall '-P 2ybc'
_space_group_name_H-M_alt 'P 1 21/c 1'
_symmetry_space_group_name_Hall '-P 2ybc'
_symmetry_space_group_name_H-M 'P 1 21/c 1'
_atom_sites_solution_hydrogens geom
_atom_sites_solution_primary iterative
_audit_creation_date 2017-05-12
_audit_creation_method
;
Olex2 1.2
(compiled 2017.03.28 svn.r3405 for OlexSys, GUI svn.r5337)
;
_cell_angle_alpha 90
_cell_angle_beta 114.216(7)
_cell_angle_gamma 90
_cell_formula_units_Z 2
_cell_length_a 10.4446(6)
_cell_length_b 22.4097(10)
_cell_length_c 12.5907(7)
_cell_measurement_reflns_used 2853
_cell_measurement_temperature 293(2)
_cell_measurement_theta_max 26.5810
_cell_measurement_theta_min 3.7410
_cell_volume 2687.7(3)
_computing_cell_refinement
;
CrysAlisPro, Agilent Technologies,
Version 1.171.37.35 (release 13-08-2014 CrysAlis171 .NET)
(compiled Aug 13 2014,18:06:01)
;
_computing_data_collection
;
CrysAlisPro, Agilent Technologies,
Version 1.171.37.35 (release 13-08-2014 CrysAlis171 .NET)
(compiled Aug 13 2014,18:06:01)
;
_computing_data_reduction
;
CrysAlisPro, Agilent Technologies,
Version 1.171.37.35 (release 13-08-2014 CrysAlis171 .NET)
(compiled Aug 13 2014,18:06:01)
;
_computing_molecular_graphics 'Olex2 (Dolomanov et al., 2009)'
_computing_publication_material 'Olex2 (Dolomanov et al., 2009)'
_computing_structure_refinement 'ShelXL (Sheldrick, 2015)'
_computing_structure_solution
;
Superflip (Palatinus & Chapuis, 2007;Palatinus & van der Lee, 2008;
Palatinus et al., 2012)
;
_diffrn_ambient_temperature 293(2)
_diffrn_detector 'CCD plate'
_diffrn_detector_area_resol_mean 16.2312
_diffrn_detector_type Eos
_diffrn_measured_fraction_theta_full 0.998
_diffrn_measured_fraction_theta_max 0.998
_diffrn_measurement_details
;
#__ type_ start__ end____ width___ exp.time_
  1 omega  -53.00  -20.00   1.0000   20.0000
omega____ theta____ kappa____ phi______ frames
    -      -15.1755  -57.0000   90.0000 33

#__ type_ start__ end____ width___ exp.time_
  2 omega   -3.00   23.00   1.0000   20.0000
omega____ theta____ kappa____ phi______ frames
    -      -15.1755  -99.0000 -120.0000 26

#__ type_ start__ end____ width___ exp.time_
  3 omega  -45.00   45.00   1.0000   20.0000
omega____ theta____ kappa____ phi______ frames
    -       18.0661  -77.0000 -150.0000 90

#__ type_ start__ end____ width___ exp.time_
  4 omega    3.00   70.00   1.0000   20.0000
omega____ theta____ kappa____ phi______ frames
    -       18.0661   57.0000  -30.0000 67
;
_diffrn_measurement_device 'four-circle diffractometer'
_diffrn_measurement_device_type 'Xcalibur, Eos, Gemini'
_diffrn_measurement_method '\w scans'
_diffrn_orient_matrix_UB_11 -0.0129783000
_diffrn_orient_matrix_UB_12 -0.0227181000
_diffrn_orient_matrix_UB_13 0.0335341000
_diffrn_orient_matrix_UB_21 0.0188830000
_diffrn_orient_matrix_UB_22 -0.0219437000
_diffrn_orient_matrix_UB_23 -0.0315841000
_diffrn_orient_matrix_UB_31 0.0708740000
_diffrn_orient_matrix_UB_32 0.0016967000
_diffrn_orient_matrix_UB_33 0.0411713000
_diffrn_radiation_monochromator graphite
_diffrn_radiation_probe x-ray
_diffrn_radiation_type MoK\a
_diffrn_radiation_wavelength 0.71073
_diffrn_reflns_av_R_equivalents 0.0437
_diffrn_reflns_av_unetI/netI 0.0751
_diffrn_reflns_Laue_measured_fraction_full 0.998
_diffrn_reflns_Laue_measured_fraction_max 0.998
_diffrn_reflns_limit_h_max 12
_diffrn_reflns_limit_h_min -13
_diffrn_reflns_limit_k_max 28
_diffrn_reflns_limit_k_min -24
_diffrn_reflns_limit_l_max 14
_diffrn_reflns_limit_l_min -15
_diffrn_reflns_number 11395
_diffrn_reflns_point_group_measured_fraction_full 0.998
_diffrn_reflns_point_group_measured_fraction_max 0.998
_diffrn_reflns_theta_full 25.242
_diffrn_reflns_theta_max 26.371
_diffrn_reflns_theta_min 3.415
_diffrn_source 'Enhance (Mo) X-ray Source'
_exptl_absorpt_coefficient_mu 12.315
_exptl_absorpt_correction_T_max 1.00000
_exptl_absorpt_correction_T_min 0.24506
_exptl_absorpt_correction_type multi-scan
_exptl_absorpt_process_details
;
CrysAlisPro, Agilent Technologies,
Version 1.171.37.35 (release 13-08-2014 CrysAlis171 .NET)
(compiled Aug 13 2014,18:06:01)
Empirical absorption correction using spherical harmonics,
 implemented in SCALE3 ABSPACK scaling algorithm.
;
_exptl_crystal_colour red
_exptl_crystal_colour_primary red
_exptl_crystal_density_diffrn 2.812
_exptl_crystal_description plate
_exptl_crystal_F_000 2024
_exptl_crystal_size_max 0.1
_exptl_crystal_size_mid 0.08
_exptl_crystal_size_min 0.05
_refine_diff_density_max 1.992
_refine_diff_density_min -1.568
_refine_diff_density_rms 0.228
_refine_ls_extinction_method none
_refine_ls_goodness_of_fit_ref 1.018
_refine_ls_hydrogen_treatment constr
_refine_ls_matrix_type full
_refine_ls_number_parameters 253
_refine_ls_number_reflns 5473
_refine_ls_number_restraints 0
_refine_ls_restrained_S_all 1.018
_refine_ls_R_factor_all 0.0797
_refine_ls_R_factor_gt 0.0523
_refine_ls_shift/su_max 0.001
_refine_ls_shift/su_mean 0.000
_refine_ls_structure_factor_coef Fsqd
_refine_ls_weighting_details 'w=1/[\s^2^(Fo^2^)+(0.0394P)^2^] where P=(Fo^2^+2Fc^2^)/3'
_refine_ls_weighting_scheme calc
_refine_ls_wR_factor_gt 0.0958
_refine_ls_wR_factor_ref 0.1094
_reflns_Friedel_coverage 0.000
_reflns_number_gt 3964
_reflns_number_total 5473
_reflns_threshold_expression 'I > 2\s(I)'
_cod_data_source_file ao9b00669_si_002.cif
_cod_data_source_block 6
_cod_database_code 4515006
_shelx_shelxl_version_number 2014/7
_chemical_oxdiff_formula C38H70N2O2I2Bi1
_shelx_space_group_comment
;
The symmetry employed for this shelxl refinement is uniquely defined
by the following loop, which should always be used as a source of
symmetry information in preference to the above space-group names.
They are only intended as comments.
;
_reflns_odcompleteness_completeness 99.72
_reflns_odcompleteness_iscentric 1
_reflns_odcompleteness_theta 26.32
_olex2_refinement_description
;
1. Fixed Uiso
 At 1.2 times of:
  All C(H) groups, All C(H,H) groups
2.a Secondary CH2 refined with riding coordinates:
 C7(H7A,H7B), C11(H11A,H11B), C12(H12A,H12B), C13(H13A,H13B), C14(H14A,H14B),
 C18(H18A,H18B)
2.b Aromatic/amide H refined with riding coordinates:
 C1(H1), C2(H2), C4(H4), C5(H5), C8(H8), C9(H9), C10(H10), C15(H15), C16(H16),
 C17(H17)
;
_olex2_submission_special_instructions 'No special instructions were received'

loop_
_space_group_symop_operation_xyz
'x, y, z'
'-x, y+1/2, -z+1/2'
'-x, -y, -z'
'x, -y-1/2, z-1/2'

loop_
_atom_site_label
_atom_site_type_symbol
_atom_site_fract_x
_atom_site_fract_y
_atom_site_fract_z
_atom_site_U_iso_or_equiv
_atom_site_adp_type
_atom_site_occupancy
_atom_site_site_symmetry_order
_atom_site_calc_flag
_atom_site_refinement_flags_posn
Bi1 Bi 0.13820(4) 0.41175(2) 0.03932(3) 0.03632(13) Uani 1 1 d .
I1 I 0.08648(8) 0.28941(4) 0.10361(7) 0.0579(2) Uani 1 1 d .
I2 I 0.26517(8) 0.44103(5) 0.29369(6) 0.0594(3) Uani 1 1 d .
I3 I -0.16518(6) 0.44902(3) 0.01597(6) 0.04045(19) Uani 1 1 d .
I4 I 0.43495(7) 0.39971(4) 0.05703(7) 0.0589(3) Uani 1 1 d .
I5 I 0.02667(9) 0.37769(5) -0.22737(7) 0.0638(3) Uani 1 1 d .
C1 C 0.5644(12) 0.3850(6) 0.6310(10) 0.056(3) Uani 1 1 d .
H1 H 0.6425 0.4097 0.6627 0.067 Uiso 1 1 calc R
C2 C 0.5589(11) 0.3425(6) 0.5495(10) 0.051(3) Uani 1 1 d .
H2 H 0.6345 0.3386 0.5290 0.062 Uiso 1 1 calc R
C3 C 0.4449(10) 0.3061(6) 0.4985(9) 0.045(3) Uani 1 1 d .
C4 C 0.3392(12) 0.3104(7) 0.5368(12) 0.063(4) Uani 1 1 d .
H4 H 0.2614 0.2855 0.5049 0.076 Uiso 1 1 calc R
C5 C 0.3462(13) 0.3509(8) 0.6213(13) 0.075(4) Uani 1 1 d .
H5 H 0.2762 0.3511 0.6489 0.090 Uiso 1 1 calc R
C6 C 0.4562(12) 0.3914(6) 0.6661(10) 0.052(3) Uani 1 1 d .
C7 C 0.4510(13) 0.4391(6) 0.7441(9) 0.060(4) Uani 1 1 d .
H7A H 0.5425 0.4579 0.7807 0.072 Uiso 1 1 calc R
H7B H 0.4279 0.4222 0.8050 0.072 Uiso 1 1 calc R
C8 C 0.3385(13) 0.5121(6) 0.5788(10) 0.060(4) Uani 1 1 d .
H8 H 0.4012 0.5071 0.5442 0.072 Uiso 1 1 calc R
C9 C 0.2245(13) 0.5475(6) 0.5412(10) 0.061(4) Uani 1 1 d .
H9 H 0.1916 0.5704 0.4736 0.073 Uiso 1 1 calc R
C10 C 0.2381(13) 0.5054(6) 0.6991(11) 0.057(3) Uani 1 1 d .
H10 H 0.2181 0.4939 0.7617 0.068 Uiso 1 1 calc R
C11 C 0.0416(13) 0.5765(7) 0.6123(14) 0.082(5) Uani 1 1 d .
H11A H 0.0136 0.5625 0.6725 0.099 Uiso 1 1 calc R
H11B H -0.0349 0.5686 0.5374 0.099 Uiso 1 1 calc R
C12 C 0.0685(13) 0.6432(7) 0.6260(11) 0.071(4) Uani 1 1 d .
H12A H 0.0998 0.6567 0.5673 0.085 Uiso 1 1 calc R
H12B H -0.0190 0.6635 0.6121 0.085 Uiso 1 1 calc R
C13 C 0.1754(13) 0.6604(6) 0.7433(10) 0.062(4) Uani 1 1 d .
H13A H 0.2602 0.6375 0.7591 0.075 Uiso 1 1 calc R
H13B H 0.1405 0.6492 0.8010 0.075 Uiso 1 1 calc R
C14 C 0.2131(16) 0.7254(7) 0.7583(12) 0.075(4) Uani 1 1 d .
H14A H 0.1277 0.7490 0.7317 0.090 Uiso 1 1 calc R
H14B H 0.2664 0.7338 0.8403 0.090 Uiso 1 1 calc R
C15 C 0.2747(13) 0.7936(6) 0.6276(10) 0.058(3) Uani 1 1 d .
H15 H 0.2037 0.8214 0.6144 0.070 Uiso 1 1 calc R
C16 C 0.3738(12) 0.7961(6) 0.5857(10) 0.059(3) Uani 1 1 d .
H16 H 0.3828 0.8258 0.5377 0.070 Uiso 1 1 calc R
C17 C 0.4112(16) 0.7177(7) 0.6928(11) 0.073(4) Uani 1 1 d .
H17 H 0.4530 0.6834 0.7340 0.088 Uiso 1 1 calc R
C18 C 0.5792(11) 0.7353(7) 0.6020(11) 0.067(4) Uani 1 1 d .
H18A H 0.6504 0.7179 0.6716 0.080 Uiso 1 1 calc R
H18B H 0.6164 0.7726 0.5875 0.080 Uiso 1 1 calc R
N1 N 0.3443(10) 0.4847(5) 0.6786(7) 0.050(3) Uani 1 1 d .
N2 N 0.1651(9) 0.5440(5) 0.6202(8) 0.053(3) Uani 1 1 d .
N3 N 0.2966(11) 0.7434(5) 0.6927(8) 0.056(3) Uani 1 1 d .
N4 N 0.4571(9) 0.7485(5) 0.6249(8) 0.059(3) Uani 1 1 d .

loop_
_atom_site_aniso_label
_atom_site_aniso_U_11
_atom_site_aniso_U_22
_atom_site_aniso_U_33
_atom_site_aniso_U_23
_atom_site_aniso_U_13
_atom_site_aniso_U_12
Bi1 0.0381(2) 0.0351(3) 0.0362(2) 0.00147(19) 0.01570(17) 0.0041(2)
I1 0.0620(5) 0.0365(5) 0.0698(5) 0.0086(4) 0.0214(4) 0.0026(4)
I2 0.0638(5) 0.0753(7) 0.0366(4) -0.0041(4) 0.0182(3) -0.0123(5)
I3 0.0382(3) 0.0349(5) 0.0505(4) 0.0061(3) 0.0205(3) 0.0022(3)
I4 0.0430(4) 0.0739(7) 0.0655(5) 0.0067(5) 0.0280(4) 0.0162(4)
I5 0.0734(5) 0.0741(7) 0.0452(4) -0.0114(4) 0.0258(4) -0.0155(5)
C1 0.050(7) 0.060(9) 0.055(7) 0.014(7) 0.020(6) 0.000(7)
C2 0.052(7) 0.047(8) 0.065(8) 0.011(7) 0.033(6) 0.021(6)
C3 0.035(5) 0.051(8) 0.045(6) 0.007(6) 0.012(5) 0.005(6)
C4 0.054(7) 0.057(10) 0.087(10) 0.017(8) 0.039(7) -0.001(7)
C5 0.057(8) 0.093(13) 0.080(10) -0.002(9) 0.033(7) -0.008(9)
C6 0.054(7) 0.059(9) 0.045(6) 0.001(6) 0.023(6) 0.010(7)
C7 0.074(8) 0.074(11) 0.030(6) 0.008(6) 0.019(6) 0.015(8)
C8 0.069(8) 0.062(10) 0.052(7) 0.017(7) 0.028(6) 0.015(8)
C9 0.072(8) 0.065(10) 0.053(7) 0.004(7) 0.032(6) -0.001(8)
C10 0.077(8) 0.044(8) 0.067(8) -0.010(7) 0.048(7) -0.007(7)
C11 0.052(8) 0.073(13) 0.118(13) -0.001(10) 0.031(8) 0.012(8)
C12 0.068(8) 0.069(12) 0.078(9) 0.010(8) 0.032(7) 0.012(8)
C13 0.078(8) 0.061(10) 0.054(7) 0.010(7) 0.033(7) 0.007(8)
C14 0.110(11) 0.060(10) 0.087(10) 0.008(9) 0.073(9) 0.005(9)
C15 0.078(8) 0.026(7) 0.069(8) 0.010(6) 0.029(7) 0.006(7)
C16 0.065(7) 0.058(10) 0.053(7) 0.018(7) 0.025(6) 0.008(7)
C17 0.110(11) 0.063(11) 0.054(8) 0.020(7) 0.042(8) 0.019(9)
C18 0.045(6) 0.079(12) 0.070(8) -0.009(8) 0.018(6) 0.005(7)
N1 0.063(6) 0.049(7) 0.038(5) -0.005(5) 0.021(5) -0.001(5)
N2 0.053(5) 0.047(7) 0.062(6) 0.010(6) 0.027(5) -0.002(5)
N3 0.084(7) 0.040(7) 0.052(6) 0.007(5) 0.035(5) 0.005(6)
N4 0.050(5) 0.065(8) 0.053(6) 0.010(6) 0.011(5) 0.021(6)

loop_
_atom_type_symbol
_atom_type_description
_atom_type_scat_dispersion_real
_atom_type_scat_dispersion_imag
_atom_type_scat_source
C C 0.0033 0.0016 'International Tables Vol C Tables 4.2.6.8 and 6.1.1.4'
H H 0.0000 0.0000 'International Tables Vol C Tables 4.2.6.8 and 6.1.1.4'
Bi Bi -4.1077 10.2566 'International Tables Vol C Tables 4.2.6.8 and 6.1.1.4'
I I -0.4742 1.8119 'International Tables Vol C Tables 4.2.6.8 and 6.1.1.4'
N N 0.0061 0.0033 'International Tables Vol C Tables 4.2.6.8 and 6.1.1.4'

loop_
_geom_angle_atom_site_label_1
_geom_angle_atom_site_label_2
_geom_angle_atom_site_label_3
_geom_angle
_geom_angle_site_symmetry_3
I1 Bi1 I2 87.76(3) .
I1 Bi1 I3 172.21(2) 3_565
I1 Bi1 I3 88.96(2) .
I1 Bi1 I4 101.12(3) .
I1 Bi1 I5 92.15(3) .
I2 Bi1 I3 91.65(2) .
I2 Bi1 I3 88.82(3) 3_565
I2 Bi1 I4 87.13(2) .
I2 Bi1 I5 175.70(3) .
I3 Bi1 I3 84.14(2) 3_565
I4 Bi1 I3 85.69(2) 3_565
I4 Bi1 I3 169.78(3) .
I4 Bi1 I5 88.67(2) .
I5 Bi1 I3 92.65(2) .
I5 Bi1 I3 91.78(2) 3_565
Bi1 I3 Bi1 95.86(2) 3_565
C6 C1 C2 121.3(12) .
C3 C2 C1 121.5(11) .
C2 C3 C4 117.6(12) .
C2 C3 C18 125.1(10) 3_666
C4 C3 C18 117.2(11) 3_666
C3 C4 C5 121.3(13) .
C4 C5 C6 121.2(12) .
C1 C6 C5 116.8(12) .
C1 C6 C7 123.4(12) .
C5 C6 C7 119.7(12) .
C6 C7 N1 110.8(9) .
C9 C8 N1 106.5(11) .
C8 C9 N2 108.0(11) .
N2 C10 N1 111.0(10) .
N2 C11 C12 111.7(11) .
C13 C12 C11 113.2(12) .
C12 C13 C14 115.2(12) .
N3 C14 C13 112.2(11) .
C16 C15 N3 107.8(12) .
N4 C16 C15 108.2(11) .
N3 C17 N4 109.7(12) .
N4 C18 C3 115.9(10) 3_666
C8 N1 C7 123.6(10) .
C10 N1 C7 129.1(10) .
C10 N1 C8 107.2(10) .
C9 N2 C11 125.1(12) .
C10 N2 C9 107.2(10) .
C10 N2 C11 127.7(11) .
C15 N3 C14 124.8(12) .
C17 N3 C14 128.2(11) .
C17 N3 C15 106.7(11) .
C16 N4 C18 125.7(12) .
C17 N4 C16 107.4(11) .
C17 N4 C18 126.9(12) .

loop_
_geom_bond_atom_site_label_1
_geom_bond_atom_site_label_2
_geom_bond_distance
_geom_bond_site_symmetry_2
Bi1 I1 2.9701(10) .
Bi1 I2 2.9937(8) .
Bi1 I3 3.2342(9) 3_565
Bi1 I3 3.1719(7) .
Bi1 I4 3.0269(8) .
Bi1 I5 3.1631(9) .
I3 Bi1 3.2342(9) 3_565
C1 C2 1.384(16) .
C1 C6 1.379(15) .
C2 C3 1.367(15) .
C3 C4 1.377(14) .
C3 C18 1.504(16) 3_666
C4 C5 1.378(19) .
C5 C6 1.389(18) .
C6 C7 1.468(17) .
C7 N1 1.488(15) .
C8 C9 1.345(16) .
C8 N1 1.377(13) .
C9 N2 1.372(13) .
C10 N1 1.322(14) .
C10 N2 1.301(15) .
C11 C12 1.519(19) .
C11 N2 1.449(15) .
C12 C13 1.491(16) .
C13 C14 1.501(18) .
C14 N3 1.481(15) .
C15 C16 1.342(15) .
C15 N3 1.355(14) .
C16 N4 1.336(15) .
C17 N3 1.328(16) .
C17 N4 1.332(15) .
C18 C3 1.504(16) 3_666
C18 N4 1.448(14) .
